data_1008335
loop_
_publ_author_name
'Fanchon, E.'
'Vicat, J.'
'Tran Qui, Duc'
'Boudjada, A.'

_publ_section_title
;
 Absolute structure of LiH~2~AsO~4~
;
_journal_coden_ASTM ACSCEE
_journal_issue 6
_journal_name_full
;
 Acta Crystallographica, Section C: Crystal Structure Communications
;
_journal_page_first 1022
_journal_page_last 1025
_journal_paper_doi 10.1107/s0108270187093156
_journal_volume 43
_journal_year 1987
_chemical_formula_structural 'Li H2 As O4'
_chemical_formula_sum 'As H2 Li O4'
_chemical_name_systematic 'Lithium dihydrogenarsenate'
_space_group_IT_number 33
_symmetry_cell_setting orthorhombic
_symmetry_Int_Tables_number 33
_symmetry_space_group_name_Hall 'P 2c -2n'
_symmetry_space_group_name_H-M 'P n a 21'
_cell_angle_alpha 90
_cell_angle_beta 90
_cell_angle_gamma 90
_cell_formula_units_Z 4
_cell_length_a 6.416(2)
_cell_length_b 7.727(3)
_cell_length_c 7.298(2)
_cell_volume 361.8
_refine_ls_R_factor_all 0.054
_cod_original_formula_sum 'H2 As Li O4'
_cod_database_code 1008335

loop_
_symmetry_equiv_pos_as_xyz
x,y,z
-x,-y,1/2+z
1/2-x,1/2+y,1/2+z
1/2+x,1/2-y,z

loop_
_atom_site_aniso_label
_atom_site_aniso_U_11
_atom_site_aniso_U_12
_atom_site_aniso_U_13
_atom_site_aniso_U_22
_atom_site_aniso_U_23
_atom_site_aniso_U_33
As1 0.0146(1) 0.0010(1) 0.0009(2) 0.0122(1) 0.0016(1) 0.0105(1)
O1 0.0173(8) 0.0019(6) 0.0021(6) 0.0218(8) 0.0064(6) 0.0139(6)
O2 0.0330(9) -0.0091(6) -0.0041(7) 0.0196(7) 0.0024(5) 0.0133(11)
O3 0.0186(8) 0.0011(6) -0.0068(7) 0.0161(7) 0.0042(7) 0.0284(9)
O4 0.0293(9) 0.0063(7) 0.0077(7) 0.0195(8) 0.0018(6) 0.0160(7)
Li1 0.0186(20) -0.0002(17) -0.0018(15) 0.0225(21) 0.0002(14) 0.0131(16)

loop_
_atom_site_label
_atom_site_type_symbol
_atom_site_symmetry_multiplicity
_atom_site_Wyckoff_symbol
_atom_site_fract_x
_atom_site_fract_y
_atom_site_fract_z
_atom_site_occupancy
_atom_site_attached_hydrogens
_atom_site_calc_flag
As1 As5+ 4 a 0.30199(3) 0.42074(2) 0.17317 1. 0 d
O1 O2- 4 a 0.2796(3) 0.3141(2) 0.3676(2) 1. 0 d
O2 O2- 4 a 0.4218(3) 0.6172(2) 0.1998(2) 1. 0 d
O3 O2- 4 a 0.0612(3) 0.4887(2) 0.0956(3) 1. 0 d
O4 O2- 4 a 0.4216(3) 0.3093(2) 0.0098(2) 1. 0 d
Li1 Li1+ 4 a 0.4835(8) 0.7847(6) -0.0001(6) 1. 0 d
H1 H1+ 4 a -0.009(10) 0.359(8) 0.034(8) 1. 0 d
H2 H1+ 4 a 0.473(9) 0.632(7) 0.296(9) 1. 0 d

loop_
_atom_type_symbol
_atom_type_oxidation_number
As5+ 5.000
O2- -2.000
Li1+ 1.000
H1+ 1.000
